data_7120396
loop_
_publ_author_name
'Mastalerz, Michael'
'Hu, Xin-Yue'
'Zhang, Wen-Shan'
'Schr\"oder, Rasmus R.'
'Wacker, Irene'
'Rominger, Frank -'

_publ_section_title
;
 Transforming a chemically labile [2+3] imine cage into a robust carbamate
 cage
;
_journal_name_full 'Chem. Commun.'
_journal_paper_doi 10.1039/C7CC03677A
_journal_year 2017
_chemical_formula_sum 'C88 H52 N6 O12'
_chemical_formula_weight 1385.35
_space_group_crystal_system triclinic
_space_group_IT_number 2
_space_group_name_Hall '-P 1'
_space_group_name_H-M_alt 'P -1'
_symmetry_space_group_name_Hall '-P 1'
_symmetry_space_group_name_H-M 'P -1'
_atom_sites_solution_hydrogens geom
_audit_creation_method SHELXL-2016/6
_audit_update_record
;
2017-05-03 deposited with the CCDC.
2017-07-07 downloaded from the CCDC.
;
_cell_angle_alpha 83.365(13)
_cell_angle_beta 68.721(13)
_cell_angle_gamma 72.264(12)
_cell_formula_units_Z 2
_cell_length_a 15.638(3)
_cell_length_b 16.513(3)
_cell_length_c 18.346(3)
_cell_measurement_reflns_used 5568
_cell_measurement_temperature 100(2)
_cell_measurement_theta_max 50.20
_cell_measurement_theta_min 5.03
_cell_volume 4204.6(14)
_computing_cell_refinement 'X-Area Recipe 1.33.0.0 (STOE, 2015)'
_computing_data_collection 'X-Area Pilatus3_SV 1.31.127.0 (STOE, 2016)'
_computing_data_reduction 'X-Area Integrate 1.71.0.0 (STOE, 2016)'
_computing_molecular_graphics 'Bruker SHELXTL'
_computing_publication_material 'Bruker SHELXTL'
_computing_structure_refinement 'SHELXL-2016/6 (Sheldrick, 2016)'
_computing_structure_solution 'SHELXT-2014 (Sheldrick 2014)'
_diffrn_ambient_temperature 100(2)
_diffrn_detector_area_resol_mean 5.81
_diffrn_measured_fraction_theta_full 0.996
_diffrn_measured_fraction_theta_max 0.996
_diffrn_measurement_device_type 'STOE Stadivari'
_diffrn_measurement_method 'rotation method, \w scans'
_diffrn_radiation_type CuK\a
_diffrn_radiation_wavelength 1.54178
_diffrn_reflns_av_R_equivalents 0.2517
_diffrn_reflns_av_unetI/netI 0.2635
_diffrn_reflns_Laue_measured_fraction_full 0.996
_diffrn_reflns_Laue_measured_fraction_max 0.996
_diffrn_reflns_limit_h_max 14
_diffrn_reflns_limit_h_min -14
_diffrn_reflns_limit_k_max 15
_diffrn_reflns_limit_k_min -12
_diffrn_reflns_limit_l_max 16
_diffrn_reflns_limit_l_min -16
_diffrn_reflns_number 22088
_diffrn_reflns_point_group_measured_fraction_full 0.996
_diffrn_reflns_point_group_measured_fraction_max 0.996
_diffrn_reflns_theta_full 44.477
_diffrn_reflns_theta_max 44.477
_diffrn_reflns_theta_min 4.730
_diffrn_source 'Genix3D Cu HF'
_exptl_absorpt_coefficient_mu 0.601
_exptl_absorpt_correction_T_max 1.701
_exptl_absorpt_correction_T_min 0.592
_exptl_absorpt_correction_type multi-scan
_exptl_crystal_colour colourless
_exptl_crystal_density_diffrn 1.094
_exptl_crystal_description needle
_exptl_crystal_F_000 1436
_exptl_crystal_size_max 0.140
_exptl_crystal_size_mid 0.010
_exptl_crystal_size_min 0.010
_refine_diff_density_max 0.349
_refine_diff_density_min -0.315
_refine_diff_density_rms 0.070
_refine_ls_extinction_method none
_refine_ls_goodness_of_fit_ref 1.016
_refine_ls_hydrogen_treatment constr
_refine_ls_matrix_type full
_refine_ls_number_parameters 425
_refine_ls_number_reflns 6581
_refine_ls_number_restraints 828
_refine_ls_restrained_S_all 0.967
_refine_ls_R_factor_all 0.2680
_refine_ls_R_factor_gt 0.1255
_refine_ls_shift/su_max 0.000
_refine_ls_shift/su_mean 0.000
_refine_ls_structure_factor_coef Fsqd
_refine_ls_weighting_details 'w=1/[\s^2^(Fo^2^)+(0.1383P)^2^+20.1594P] where P=(Fo^2^+2Fc^2^)/3'
_refine_ls_weighting_scheme calc
_refine_ls_wR_factor_gt 0.2791
_refine_ls_wR_factor_ref 0.3616
_reflns_Friedel_coverage 0.000
_reflns_number_gt 2555
_reflns_number_total 6581
_reflns_threshold_expression 'I > 2\s(I)'
_cod_data_source_file c7cc03677a2.cif
_cod_data_source_block xh4_sq
_cod_original_cell_volume 4204.6(13)
_cod_database_code 7120396
_shelx_shelxl_version_number 2016/6
_shelx_space_group_comment
; 
The symmetry employed for this shelxl refinement is uniquely defined 
by the following loop, which should always be used as a source of 
symmetry information in preference to the above space-group names. 
They are only intended as comments. 
;
_shelx_estimated_absorpt_t_min 0.921
_shelx_estimated_absorpt_t_max 0.994
_exptl_absorpt_special_details 'X-Area LANA 1.70.0.0 (STOE, 2017)'

loop_
_space_group_symop_operation_xyz
'x, y, z'
'-x, -y, -z'

loop_
_atom_site_label
_atom_site_type_symbol
_atom_site_fract_x
_atom_site_fract_y
_atom_site_fract_z
_atom_site_U_iso_or_equiv
_atom_site_adp_type
_atom_site_occupancy
_atom_site_site_symmetry_order
_atom_site_calc_flag
_atom_site_refinement_flags_posn
_atom_site_refinement_flags_adp
C1 C 0.4000(8) 0.1883(8) 0.8085(9) 0.049(5) Uiso 1 1 d D .
H1 H 0.414479 0.219333 0.757284 0.059 Uiso 1 1 calc R U
C2 C 0.3610(8) 0.1064(8) 0.9448(9) 0.059(6) Uiso 1 1 d D .
H2 H 0.346635 0.075676 0.996147 0.070 Uiso 1 1 calc R U
C3 C 0.5692(8) 0.3190(7) 0.2071(9) 0.041(5) Uiso 1 1 d D .
H3 H 0.546210 0.293708 0.260286 0.049 Uiso 1 1 calc R U
C4 C 0.6321(8) 0.3843(7) 0.0661(9) 0.045(5) Uiso 1 1 d D .
H4 H 0.655433 0.409602 0.012939 0.054 Uiso 1 1 calc R U
C11 C 0.3827(11) 0.1016(8) 0.8055(8) 0.046(5) Uiso 1 1 d D .
C12 C 0.3868(11) 0.0690(9) 0.7384(9) 0.056(5) Uiso 1 1 d D .
H12 H 0.397849 0.099908 0.690471 0.067 Uiso 1 1 calc R U
C13 C 0.3737(11) -0.0125(9) 0.7442(8) 0.051(5) Uiso 1 1 d D .
C14 C 0.3558(12) -0.0571(9) 0.8128(8) 0.058(5) Uiso 1 1 d D .
H14 H 0.346056 -0.111407 0.814581 0.069 Uiso 1 1 calc R U
C15 C 0.3517(11) -0.0223(9) 0.8808(9) 0.057(5) Uiso 1 1 d D .
H15 H 0.341252 -0.053497 0.928580 0.068 Uiso 1 1 calc R U
C16 C 0.3631(11) 0.0574(8) 0.8771(8) 0.049(5) Uiso 1 1 d D .
C17 C 0.4389(12) -0.1208(10) 0.6463(9) 0.074(6) Uiso 1 1 d D .
O17 O 0.4993(8) -0.1643(7) 0.6730(7) 0.074(4) Uiso 1 1 d D .
O18 O 0.4398(7) -0.1521(6) 0.5790(6) 0.056(3) Uiso 1 1 d D .
N18 N 0.3761(9) -0.0450(7) 0.6724(7) 0.053(4) Uiso 1 1 d D .
C18 C 0.2944(11) -0.0040(11) 0.6444(8) 0.071(6) Uiso 1 1 d D .
H18A H 0.239457 -0.026391 0.674368 0.085 Uiso 1 1 calc R U
H18B H 0.273969 0.058209 0.652477 0.085 Uiso 1 1 calc R U
C21 C 0.4808(9) 0.1658(8) 0.8443(8) 0.037(5) Uiso 1 1 d D .
C22 C 0.5677(9) 0.1811(9) 0.8063(9) 0.047(5) Uiso 1 1 d D .
H22 H 0.581648 0.208024 0.756476 0.056 Uiso 1 1 calc R U
C23 C 0.6356(9) 0.1551(10) 0.8443(9) 0.055(5) Uiso 1 1 d D .
C24 C 0.6158(10) 0.1136(10) 0.9140(9) 0.057(5) Uiso 1 1 d D .
H24 H 0.663900 0.093626 0.937079 0.068 Uiso 1 1 calc R U
C25 C 0.5258(9) 0.0994(9) 0.9530(8) 0.045(5) Uiso 1 1 d D .
H25 H 0.510826 0.074454 1.003664 0.054 Uiso 1 1 calc R U
C26 C 0.4602(9) 0.1228(9) 0.9154(8) 0.043(5) Uiso 1 1 d D .
C27 C 0.7506(11) 0.2376(10) 0.8055(9) 0.067(6) Uiso 1 1 d D .
O27 O 0.7040(10) 0.2923(8) 0.8552(8) 0.104(5) Uiso 1 1 d D .
O28 O 0.8307(8) 0.2515(7) 0.7462(7) 0.078(4) Uiso 1 1 d D .
N28 N 0.7307(8) 0.1642(7) 0.8020(7) 0.056(4) Uiso 1 1 d D .
C28 C 0.7989(11) 0.0986(9) 0.7425(8) 0.063(6) Uiso 1 1 d D .
H28A H 0.852729 0.065406 0.759674 0.075 Uiso 1 1 calc R U
H28B H 0.765998 0.058977 0.735550 0.075 Uiso 1 1 calc R U
C31 C 0.3097(10) 0.2368(8) 0.8743(8) 0.051(5) Uiso 1 1 d D .
C32 C 0.2544(10) 0.3167(8) 0.8648(9) 0.051(5) Uiso 1 1 d D .
H32 H 0.270018 0.345980 0.816172 0.061 Uiso 1 1 calc R U
C33 C 0.1737(9) 0.3540(7) 0.9292(8) 0.035(5) Uiso 1 1 d D .
C34 C 0.1526(11) 0.3127(9) 0.9981(9) 0.055(5) Uiso 1 1 d D .
H34 H 0.098821 0.339799 1.041162 0.066 Uiso 1 1 calc R U
C35 C 0.2079(9) 0.2310(8) 1.0077(8) 0.040(5) Uiso 1 1 d D .
H35 H 0.190015 0.201245 1.055826 0.048 Uiso 1 1 calc R U
C36 C 0.2890(9) 0.1942(8) 0.9461(8) 0.038(5) Uiso 1 1 d D .
C37 C 0.0289(10) 0.4472(9) 0.9120(9) 0.055(6) Uiso 1 1 d D .
O37 O -0.0220(8) 0.4019(7) 0.9439(7) 0.060(4) Uiso 1 1 d D .
O38 O -0.0048(7) 0.5202(6) 0.8744(6) 0.049(3) Uiso 1 1 d D .
N38 N 0.1165(8) 0.4382(7) 0.9179(8) 0.056(4) Uiso 1 1 d D .
C38 C 0.1648(10) 0.5075(9) 0.8860(8) 0.048(5) Uiso 1 1 d D .
H38A H 0.136622 0.555061 0.923545 0.057 Uiso 1 1 calc R U
H38B H 0.233938 0.485197 0.877784 0.057 Uiso 1 1 calc R U
C41 C 0.5233(10) 0.3037(9) 0.1501(8) 0.044(5) Uiso 1 1 d D .
C42 C 0.4512(10) 0.2649(9) 0.1718(9) 0.056(5) Uiso 1 1 d D .
H42 H 0.429884 0.240263 0.222160 0.067 Uiso 1 1 calc R U
C43 C 0.4108(9) 0.2639(9) 0.1142(8) 0.040(5) Uiso 1 1 d D .
C44 C 0.4428(10) 0.2963(9) 0.0419(9) 0.050(5) Uiso 1 1 d D .
H44 H 0.415006 0.292403 0.004654 0.060 Uiso 1 1 calc R U
C45 C 0.5161(10) 0.3356(9) 0.0205(9) 0.055(5) Uiso 1 1 d D .
H45 H 0.537376 0.359436 -0.030267 0.066 Uiso 1 1 calc R U
C46 C 0.5567(10) 0.3387(9) 0.0750(8) 0.054(5) Uiso 1 1 d D .
C47 C 0.2428(9) 0.2744(9) 0.1638(9) 0.051(5) Uiso 1 1 d D .
O47 O 0.2132(8) 0.3493(6) 0.1507(7) 0.055(3) Uiso 1 1 d D .
O48 O 0.1763(7) 0.2364(6) 0.2162(6) 0.061(4) Uiso 1 1 d D .
N48 N 0.3338(8) 0.2235(7) 0.1377(7) 0.052(4) Uiso 1 1 d D .
C48 C 0.3550(11) 0.1313(8) 0.1570(8) 0.053(5) Uiso 1 1 d D .
H48A H 0.337712 0.101133 0.123265 0.063 Uiso 1 1 calc R U
H48B H 0.424191 0.106891 0.148010 0.063 Uiso 1 1 calc R U
C51 C 0.6781(8) 0.2852(8) 0.1635(8) 0.039(5) Uiso 1 1 d D .
C52 C 0.7406(8) 0.2293(8) 0.1958(8) 0.034(4) Uiso 1 1 d D .
H52 H 0.718310 0.204115 0.245749 0.041 Uiso 1 1 calc R U
C53 C 0.8382(9) 0.2115(9) 0.1517(9) 0.054(5) Uiso 1 1 d D .
C54 C 0.8724(11) 0.2472(10) 0.0799(9) 0.061(6) Uiso 1 1 d D .
H54 H 0.939394 0.235425 0.053031 0.073 Uiso 1 1 calc R U
C55 C 0.8084(9) 0.3009(10) 0.0462(9) 0.059(6) Uiso 1 1 d D .
H55 H 0.830717 0.324114 -0.004631 0.070 Uiso 1 1 calc R U
C56 C 0.7122(9) 0.3192(8) 0.0888(8) 0.043(5) Uiso 1 1 d D .
C57 C 0.9178(13) 0.0710(9) 0.1828(10) 0.070(6) Uiso 1 1 d D .
O57 O 0.8982(8) 0.0359(7) 0.1388(7) 0.068(4) Uiso 1 1 d D .
O58 O 0.9629(8) 0.0204(6) 0.2316(6) 0.057(3) Uiso 1 1 d D .
N58 N 0.9040(9) 0.1548(7) 0.1872(8) 0.065(5) Uiso 1 1 d D .
C58 C 0.9405(12) 0.1905(9) 0.2371(8) 0.061(6) Uiso 1 1 d D .
H58A H 1.008255 0.188677 0.208609 0.073 Uiso 1 1 calc R U
H58B H 0.903023 0.250628 0.249438 0.073 Uiso 1 1 calc R U
C61 C 0.5513(11) 0.4162(8) 0.2069(9) 0.061(6) Uiso 1 1 d D .
C62 C 0.5105(11) 0.4671(8) 0.2718(9) 0.051(5) Uiso 1 1 d D .
H62 H 0.485626 0.444104 0.322308 0.062 Uiso 1 1 calc R U
C63 C 0.5062(11) 0.5534(8) 0.2625(8) 0.049(5) Uiso 1 1 d D .
C64 C 0.5364(11) 0.5873(9) 0.1898(8) 0.057(5) Uiso 1 1 d D .
H64 H 0.527546 0.646894 0.183618 0.068 Uiso 1 1 calc R U
C65 C 0.5802(10) 0.5350(8) 0.1243(8) 0.044(5) Uiso 1 1 d D .
H65 H 0.607045 0.558052 0.074196 0.052 Uiso 1 1 calc R U
C66 C 0.5848(10) 0.4505(8) 0.1319(8) 0.046(5) Uiso 1 1 d D .
C67 C 0.5254(10) 0.6373(10) 0.3488(9) 0.054(5) Uiso 1 1 d D .
O67 O 0.6053(8) 0.6393(7) 0.3061(7) 0.072(4) Uiso 1 1 d D .
O68 O 0.4891(8) 0.6794(7) 0.4193(7) 0.070(4) Uiso 1 1 d D .
N68 N 0.4653(8) 0.6023(8) 0.3334(7) 0.060(4) Uiso 1 1 d D .
C68 C 0.3636(9) 0.6167(11) 0.3837(8) 0.057(5) Uiso 1 1 d D .
H68A H 0.324303 0.669068 0.366419 0.069 Uiso 1 1 calc R U
H68B H 0.341216 0.568472 0.378233 0.069 Uiso 1 1 calc R U
C71 C 0.3137(11) 0.0086(9) 0.4301(8) 0.059(6) Uiso 1 1 d D .
C72 C 0.2853(11) 0.0309(9) 0.5085(8) 0.053(5) Uiso 1 1 d D .
H72 H 0.238124 0.083077 0.527189 0.063 Uiso 1 1 calc R U
C73 C 0.3254(11) -0.0227(9) 0.5599(8) 0.054(5) Uiso 1 1 d D .
C74 C 0.3968(11) -0.0954(9) 0.5286(8) 0.056(5) Uiso 1 1 d D .
C75 C 0.4232(12) -0.1236(10) 0.4552(9) 0.063(6) Uiso 1 1 d D .
H75 H 0.466432 -0.178148 0.439030 0.076 Uiso 1 1 calc R U
C76 C 0.3839(11) -0.0687(9) 0.4040(9) 0.064(6) Uiso 1 1 d D .
H76 H 0.405167 -0.084096 0.350650 0.077 Uiso 1 1 calc R U
C81 C 0.2779(10) 0.0659(9) 0.3726(8) 0.056(5) Uiso 1 1 d D .
C82 C 0.3334(10) 0.0678(9) 0.2939(8) 0.045(5) Uiso 1 1 d D .
H82 H 0.397065 0.031644 0.276330 0.054 Uiso 1 1 calc R U
C83 C 0.2987(9) 0.1209(8) 0.2401(7) 0.039(5) Uiso 1 1 d D .
C84 C 0.2057(10) 0.1735(9) 0.2695(8) 0.061(6) Uiso 1 1 d D .
C85 C 0.1490(11) 0.1771(9) 0.3447(8) 0.052(5) Uiso 1 1 d D .
H85 H 0.087489 0.217215 0.361587 0.062 Uiso 1 1 calc R U
C86 C 0.1828(10) 0.1197(9) 0.3989(9) 0.048(5) Uiso 1 1 d D .
H86 H 0.142323 0.117397 0.451773 0.057 Uiso 1 1 calc R U
C91 C 0.8888(11) 0.1552(9) 0.5258(8) 0.048(5) Uiso 1 1 d D .
C92 C 0.8528(10) 0.1134(9) 0.5946(7) 0.041(5) Uiso 1 1 d D .
H92 H 0.839621 0.061715 0.591307 0.049 Uiso 1 1 calc R U
C93 C 0.8345(12) 0.1428(9) 0.6688(8) 0.062(6) Uiso 1 1 d D .
C94 C 0.8512(13) 0.2203(10) 0.6706(9) 0.083(7) Uiso 1 1 d D .
C95 C 0.8873(13) 0.2637(11) 0.6061(9) 0.085(7) Uiso 1 1 d D .
H95 H 0.896691 0.316693 0.610986 0.102 Uiso 1 1 calc R U
C96 C 0.9115(13) 0.2313(10) 0.5308(9) 0.076(6) Uiso 1 1 d D .
H96 H 0.941916 0.259450 0.485003 0.092 Uiso 1 1 calc R U
C101 C 0.9103(11) 0.1204(8) 0.4486(8) 0.048(5) Uiso 1 1 d D .
C102 C 0.9115(11) 0.1727(9) 0.3840(8) 0.045(5) Uiso 1 1 d D .
H102 H 0.897863 0.232206 0.389978 0.054 Uiso 1 1 calc R U
C103 C 0.9322(12) 0.1411(8) 0.3098(8) 0.055(5) Uiso 1 1 d D .
C104 C 0.9487(11) 0.0540(8) 0.3050(8) 0.046(5) Uiso 1 1 d D .
C105 C 0.9450(12) 0.0015(9) 0.3667(8) 0.058(6) Uiso 1 1 d D .
H105 H 0.954230 -0.057269 0.360522 0.070 Uiso 1 1 calc R U
C106 C 0.9277(12) 0.0322(9) 0.4397(9) 0.056(5) Uiso 1 1 d D .
H106 H 0.927575 -0.005417 0.482948 0.067 Uiso 1 1 calc R U
C111 C 0.1998(10) 0.5906(9) 0.6774(8) 0.049(5) Uiso 1 1 d D .
C112 C 0.2194(10) 0.5580(9) 0.7439(8) 0.044(5) Uiso 1 1 d D .
H112 H 0.282114 0.549183 0.744427 0.053 Uiso 1 1 calc R U
C113 C 0.1507(9) 0.5377(9) 0.8104(8) 0.040(5) Uiso 1 1 d D .
C114 C 0.0604(9) 0.5481(9) 0.8074(8) 0.035(4) Uiso 1 1 d D .
C115 C 0.0397(10) 0.5709(9) 0.7411(8) 0.050(5) Uiso 1 1 d D .
H115 H -0.019222 0.569336 0.738248 0.060 Uiso 1 1 calc R U
C116 C 0.1078(10) 0.5970(10) 0.6769(9) 0.061(6) Uiso 1 1 d D .
H116 H 0.091849 0.619493 0.631914 0.073 Uiso 1 1 calc R U
C121 C 0.2721(10) 0.6127(10) 0.6068(8) 0.057(5) Uiso 1 1 d D .
C122 C 0.2809(10) 0.6007(10) 0.5304(8) 0.054(5) Uiso 1 1 d D .
H122 H 0.238587 0.575406 0.521312 0.065 Uiso 1 1 calc R U
C123 C 0.3509(11) 0.6251(10) 0.4665(8) 0.063(6) Uiso 1 1 d D .
C124 C 0.4144(11) 0.6566(11) 0.4827(9) 0.069(6) Uiso 1 1 d D .
C125 C 0.4097(11) 0.6694(10) 0.5546(9) 0.059(6) Uiso 1 1 d D .
H125 H 0.454790 0.692273 0.561975 0.071 Uiso 1 1 calc R U
C126 C 0.3377(10) 0.6489(10) 0.6190(9) 0.057(5) Uiso 1 1 d D .
H126 H 0.332606 0.658961 0.670554 0.069 Uiso 1 1 calc R U

loop_
_atom_type_symbol
_atom_type_description
_atom_type_scat_dispersion_real
_atom_type_scat_dispersion_imag
_atom_type_scat_source
C C 0.0181 0.0091 'International Tables Vol C Tables 4.2.6.8 and 6.1.1.4'
H H 0.0000 0.0000 'International Tables Vol C Tables 4.2.6.8 and 6.1.1.4'
N N 0.0311 0.0180 'International Tables Vol C Tables 4.2.6.8 and 6.1.1.4'
O O 0.0492 0.0322 'International Tables Vol C Tables 4.2.6.8 and 6.1.1.4'

loop_
_geom_angle_atom_site_label_1
_geom_angle_atom_site_label_2
_geom_angle_atom_site_label_3
_geom_angle
C31 C1 C11 103.9(11)
C31 C1 C21 104.3(11)
C11 C1 C21 103.5(10)
C31 C1 H1 114.6
C11 C1 H1 114.6
C21 C1 H1 114.6
C36 C2 C16 105.8(11)
C36 C2 C26 105.3(11)
C16 C2 C26 103.9(11)
C36 C2 H2 113.6
C16 C2 H2 113.6
C26 C2 H2 113.6
C61 C3 C51 103.6(11)
C61 C3 C41 105.0(10)
C51 C3 C41 104.6(10)
C61 C3 H3 114.2
C51 C3 H3 114.2
C41 C3 H3 114.2
C56 C4 C46 106.3(11)
C56 C4 C66 104.8(11)
C46 C4 C66 105.3(11)
C56 C4 H4 113.2
C46 C4 H4 113.2
C66 C4 H4 113.2
C12 C11 C16 122.0(12)
C12 C11 C1 123.2(13)
C16 C11 C1 114.8(11)
C11 C12 C13 116.6(13)
C11 C12 H12 121.7
C13 C12 H12 121.7
C14 C13 C12 122.5(12)
C14 C13 N18 121.8(12)
C12 C13 N18 115.6(12)
C13 C14 C15 119.8(13)
C13 C14 H14 120.1
C15 C14 H14 120.1
C16 C15 C14 118.9(13)
C16 C15 H15 120.6
C14 C15 H15 120.6
C15 C16 C11 120.1(12)
C15 C16 C2 126.8(13)
C11 C16 C2 113.1(11)
O17 C17 N18 127.3(13)
O17 C17 O18 115.2(13)
N18 C17 O18 117.4(12)
C17 O18 C74 119.5(11)
C17 N18 C13 117.6(11)
C17 N18 C18 122.9(11)
C13 N18 C18 117.7(11)
C73 C18 N18 108.8(11)
C73 C18 H18A 109.9
N18 C18 H18A 109.9
C73 C18 H18B 109.9
N18 C18 H18B 109.9
H18A C18 H18B 108.3
C22 C21 C26 122.6(11)
C22 C21 C1 123.0(12)
C26 C21 C1 114.2(11)
C21 C22 C23 117.2(12)
C21 C22 H22 121.4
C23 C22 H22 121.4
C24 C23 C22 120.5(12)
C24 C23 N28 121.2(12)
C22 C23 N28 117.8(12)
C23 C24 C25 121.7(13)
C23 C24 H24 119.2
C25 C24 H24 119.2
C26 C25 C24 117.9(13)
C26 C25 H25 121.0
C24 C25 H25 121.0
C25 C26 C21 119.8(12)
C25 C26 C2 126.0(13)
C21 C26 C2 114.2(11)
O27 C27 N28 125.7(15)
O27 C27 O28 117.9(14)
N28 C27 O28 116.4(12)
C27 O28 C94 116.6(12)
C27 N28 C23 120.6(12)
C27 N28 C28 120.3(12)
C23 N28 C28 118.0(11)
C93 C28 N28 107.7(11)
C93 C28 H28A 110.2
N28 C28 H28A 110.2
C93 C28 H28B 110.2
N28 C28 H28B 110.2
H28A C28 H28B 108.5
C32 C31 C36 121.5(11)
C32 C31 C1 123.4(12)
C36 C31 C1 115.1(11)
C31 C32 C33 118.0(12)
C31 C32 H32 121.0
C33 C32 H32 121.0
C34 C33 C32 120.7(11)
C34 C33 N38 122.2(12)
C32 C33 N38 117.0(11)
C33 C34 C35 121.5(13)
C33 C34 H34 119.2
C35 C34 H34 119.2
C36 C35 C34 118.7(13)
C36 C35 H35 120.6
C34 C35 H35 120.6
C35 C36 C31 119.4(11)
C35 C36 C2 127.2(12)
C31 C36 C2 113.3(11)
O37 C37 N38 125.0(13)
O37 C37 O38 120.0(12)
N38 C37 O38 114.5(11)
C37 O38 C114 118.8(10)
C37 N38 C33 118.6(11)
C37 N38 C38 119.1(10)
C33 N38 C38 119.0(11)
C113 C38 N38 108.3(11)
C113 C38 H38A 110.0
N38 C38 H38A 110.0
C113 C38 H38B 110.0
N38 C38 H38B 110.0
H38A C38 H38B 108.4
C42 C41 C46 122.4(12)
C42 C41 C3 123.5(13)
C46 C41 C3 114.0(11)
C41 C42 C43 115.8(13)
C41 C42 H42 122.1
C43 C42 H42 122.1
C44 C43 C42 122.3(12)
C44 C43 N48 122.0(12)
C42 C43 N48 115.6(12)
C43 C44 C45 121.4(13)
C43 C44 H44 119.3
C45 C44 H44 119.3
C46 C45 C44 118.1(13)
C46 C45 H45 120.9
C44 C45 H45 120.9
C45 C46 C41 119.9(12)
C45 C46 C4 126.7(13)
C41 C46 C4 113.2(11)
O47 C47 N48 128.4(13)
O47 C47 O48 116.3(12)
N48 C47 O48 115.1(11)
C47 O48 C84 118.9(11)
C47 N48 C43 117.6(11)
C47 N48 C48 120.3(11)
C43 N48 C48 119.1(11)
C83 C48 N48 108.5(11)
C83 C48 H48A 110.0
N48 C48 H48A 110.0
C83 C48 H48B 110.0
N48 C48 H48B 110.0
H48A C48 H48B 108.4
C52 C51 C56 120.5(11)
C52 C51 C3 123.9(12)
C56 C51 C3 115.4(10)
C51 C52 C53 116.9(12)
C51 C52 H52 121.5
C53 C52 H52 121.5
C54 C53 C52 122.9(12)
C54 C53 N58 120.3(12)
C52 C53 N58 116.7(12)
C53 C54 C55 119.7(13)
C53 C54 H54 120.1
C55 C54 H54 120.1
C56 C55 C54 118.1(13)
C56 C55 H55 120.9
C54 C55 H55 120.9
C55 C56 C51 121.7(11)
C55 C56 C4 125.7(12)
C51 C56 C4 112.3(11)
O57 C57 N58 126.6(13)
O57 C57 O58 117.9(13)
N58 C57 O58 115.5(12)
C57 O58 C104 118.9(11)
C57 N58 C53 117.3(12)
C57 N58 C58 122.2(11)
C53 N58 C58 119.7(11)
C103 C58 N58 109.7(11)
C103 C58 H58A 109.7
N58 C58 H58A 109.7
C103 C58 H58B 109.7
N58 C58 H58B 109.7
H58A C58 H58B 108.2
C62 C61 C66 120.6(12)
C62 C61 C3 125.9(13)
C66 C61 C3 113.4(11)
C61 C62 C63 119.2(13)
C61 C62 H62 120.4
C63 C62 H62 120.4
C64 C63 C62 120.3(12)
C64 C63 N68 123.6(12)
C62 C63 N68 116.0(12)
C63 C64 C65 120.2(13)
C63 C64 H64 119.9
C65 C64 H64 119.9
C66 C65 C64 120.3(13)
C66 C65 H65 119.9
C64 C65 H65 119.9
C65 C66 C61 119.1(11)
C65 C66 C4 126.7(13)
C61 C66 C4 114.0(11)
O67 C67 N68 127.5(13)
O67 C67 O68 116.5(13)
N68 C67 O68 116.0(12)
C67 O68 C124 119.5(12)
C67 N68 C63 115.4(11)
C67 N68 C68 122.5(11)
C63 N68 C68 122.0(11)
C123 C68 N68 111.0(11)
C123 C68 H68A 109.4
N68 C68 H68A 109.4
C123 C68 H68B 109.4
N68 C68 H68B 109.4
H68A C68 H68B 108.0
C72 C71 C76 118.3(12)
C72 C71 C81 122.8(12)
C76 C71 C81 118.8(13)
C71 C72 C73 121.0(12)
C71 C72 H72 119.5
C73 C72 H72 119.5
C74 C73 C72 116.8(12)
C74 C73 C18 120.1(12)
C72 C73 C18 123.1(12)
C75 C74 C73 125.1(12)
C75 C74 O18 115.8(12)
C73 C74 O18 118.7(11)
C74 C75 C76 117.0(13)
C74 C75 H75 121.5
C76 C75 H75 121.5
C75 C76 C71 121.2(13)
C75 C76 H76 119.4
C71 C76 H76 119.4
C82 C81 C86 119.0(11)
C82 C81 C71 122.6(12)
C86 C81 C71 118.4(13)
C81 C82 C83 122.2(12)
C81 C82 H82 118.9
C83 C82 H82 118.9
C84 C83 C82 116.3(12)
C84 C83 C48 118.0(11)
C82 C83 C48 125.5(12)
C85 C84 C83 125.0(13)
C85 C84 O48 118.9(12)
C83 C84 O48 115.4(11)
C84 C85 C86 118.6(13)
C84 C85 H85 120.7
C86 C85 H85 120.7
C81 C86 C85 118.8(12)
C81 C86 H86 120.6
C85 C86 H86 120.6
C92 C91 C96 118.0(12)
C92 C91 C101 122.0(13)
C96 C91 C101 119.9(13)
C91 C92 C93 123.8(13)
C91 C92 H92 118.1
C93 C92 H92 118.1
C94 C93 C92 115.9(13)
C94 C93 C28 119.2(12)
C92 C93 C28 124.9(13)
C95 C94 C93 123.4(14)
C95 C94 O28 120.4(14)
C93 C94 O28 116.2(13)
C94 C95 C96 120.7(15)
C94 C95 H95 119.6
C96 C95 H95 119.6
C95 C96 C91 118.0(14)
C95 C96 H96 121.0
C91 C96 H96 121.0
C102 C101 C106 118.4(11)
C102 C101 C91 121.3(12)
C106 C101 C91 120.3(13)
C101 C102 C103 122.3(12)
C101 C102 H102 118.8
C103 C102 H102 118.8
C104 C103 C102 116.3(12)
C104 C103 C58 117.2(12)
C102 C103 C58 126.4(12)
C105 C104 C103 123.2(12)
C105 C104 O58 118.7(12)
C103 C104 O58 117.9(11)
C104 C105 C106 120.5(14)
C104 C105 H105 119.7
C106 C105 H105 119.7
C105 C106 C101 119.1(13)
C105 C106 H106 120.5
C101 C106 H106 120.5
C112 C111 C116 117.1(12)
C112 C111 C121 122.6(13)
C116 C111 C121 120.1(13)
C111 C112 C113 122.3(12)
C111 C112 H112 118.8
C113 C112 H112 118.8
C112 C113 C114 117.9(12)
C112 C113 C38 125.4(12)
C114 C113 C38 116.7(11)
C115 C114 C113 122.5(12)
C115 C114 O38 121.0(12)
C113 C114 O38 115.8(11)
C114 C115 C116 117.9(13)
C114 C115 H115 121.0
C116 C115 H115 121.0
C115 C116 C111 121.5(13)
C115 C116 H116 119.3
C111 C116 H116 119.3
C122 C121 C126 118.4(12)
C122 C121 C111 125.0(13)
C126 C121 C111 116.6(13)
C121 C122 C123 121.2(13)
C121 C122 H122 119.4
C123 C122 H122 119.4
C124 C123 C122 117.1(12)
C124 C123 C68 118.1(12)
C122 C123 C68 124.8(13)
C125 C124 C123 124.3(13)
C125 C124 O68 116.7(13)
C123 C124 O68 119.0(12)
C124 C125 C126 119.3(14)
C124 C125 H125 120.3
C126 C125 H125 120.3
C125 C126 C121 119.6(13)
C125 C126 H126 120.2
C121 C126 H126 120.2

loop_
_geom_bond_atom_site_label_1
_geom_bond_atom_site_label_2
_geom_bond_distance
C1 C31 1.546(13)
C1 C11 1.547(13)
C1 C21 1.558(13)
C1 H1 1.0000
C2 C36 1.538(13)
C2 C16 1.544(13)
C2 C26 1.544(13)
C2 H2 1.0000
C3 C61 1.541(13)
C3 C51 1.545(13)
C3 C41 1.545(13)
C3 H3 1.0000
C4 C56 1.534(13)
C4 C46 1.536(13)
C4 C66 1.536(13)
C4 H4 1.0000
C11 C12 1.372(13)
C11 C16 1.405(13)
C12 C13 1.408(13)
C12 H12 0.9500
C13 C14 1.364(13)
C13 N18 1.462(12)
C14 C15 1.407(13)
C14 H14 0.9500
C15 C16 1.372(13)
C15 H15 0.9500
C17 O17 1.221(12)
C17 N18 1.345(13)
C17 O18 1.386(13)
O18 C74 1.432(12)
N18 C18 1.491(13)
C18 C73 1.487(14)
C18 H18A 0.9900
C18 H18B 0.9900
C21 C22 1.370(13)
C21 C26 1.388(13)
C22 C23 1.410(13)
C22 H22 0.9500
C23 C24 1.355(13)
C23 N28 1.452(13)
C24 C25 1.407(13)
C24 H24 0.9500
C25 C26 1.374(13)
C25 H25 0.9500
C27 O27 1.218(13)
C27 N28 1.355(13)
C27 O28 1.391(13)
O28 C94 1.426(13)
N28 C28 1.493(13)
C28 C93 1.464(14)
C28 H28A 0.9900
C28 H28B 0.9900
C31 C32 1.372(13)
C31 C36 1.395(13)
C32 C33 1.408(13)
C32 H32 0.9500
C33 C34 1.343(13)
C33 N38 1.445(12)
C34 C35 1.394(13)
C34 H34 0.9500
C35 C36 1.381(13)
C35 H35 0.9500
C37 O37 1.207(12)
C37 N38 1.374(13)
C37 O38 1.375(12)
O38 C114 1.417(12)
N38 C38 1.507(13)
C38 C113 1.489(13)
C38 H38A 0.9900
C38 H38B 0.9900
C41 C42 1.377(13)
C41 C46 1.407(13)
C42 C43 1.417(13)
C42 H42 0.9500
C43 C44 1.347(13)
C43 N48 1.459(12)
C44 C45 1.399(13)
C44 H44 0.9500
C45 C46 1.378(13)
C45 H45 0.9500
C47 O47 1.210(12)
C47 N48 1.353(12)
C47 O48 1.390(12)
O48 C84 1.431(12)
N48 C48 1.486(12)
C48 C83 1.478(13)
C48 H48A 0.9900
C48 H48B 0.9900
C51 C52 1.380(12)
C51 C56 1.396(13)
C52 C53 1.398(13)
C52 H52 0.9500
C53 C54 1.367(14)
C53 N58 1.456(12)
C54 C55 1.397(13)
C54 H54 0.9500
C55 C56 1.375(13)
C55 H55 0.9500
C57 O57 1.215(12)
C57 N58 1.342(13)
C57 O58 1.386(13)
O58 C104 1.433(12)
N58 C58 1.491(13)
C58 C103 1.465(13)
C58 H58A 0.9900
C58 H58B 0.9900
C61 C62 1.373(13)
C61 C66 1.403(13)
C62 C63 1.398(13)
C62 H62 0.9500
C63 C64 1.360(13)
C63 N68 1.440(12)
C64 C65 1.394(13)
C64 H64 0.9500
C65 C66 1.368(13)
C65 H65 0.9500
C67 O67 1.218(12)
C67 N68 1.365(13)
C67 O68 1.384(12)
O68 C124 1.428(13)
N68 C68 1.480(13)
C68 C123 1.476(14)
C68 H68A 0.9900
C68 H68B 0.9900
C71 C72 1.400(13)
C71 C76 1.404(13)
C71 C81 1.482(15)
C72 C73 1.400(13)
C72 H72 0.9500
C73 C74 1.377(13)
C74 C75 1.350(14)
C75 C76 1.402(14)
C75 H75 0.9500
C76 H76 0.9500
C81 C82 1.391(13)
C81 C86 1.416(13)
C82 C83 1.391(13)
C82 H82 0.9500
C83 C84 1.389(13)
C84 C85 1.339(13)
C85 C86 1.423(13)
C85 H85 0.9500
C86 H86 0.9500
C91 C92 1.380(13)
C91 C96 1.426(14)
C91 C101 1.475(15)
C92 C93 1.399(13)
C92 H92 0.9500
C93 C94 1.387(14)
C94 C95 1.341(14)
C95 C96 1.416(14)
C95 H95 0.9500
C96 H96 0.9500
C101 C102 1.381(13)
C101 C106 1.415(13)
C102 C103 1.405(13)
C102 H102 0.9500
C103 C104 1.388(13)
C104 C105 1.339(13)
C105 C106 1.392(14)
C105 H105 0.9500
C106 H106 0.9500
C111 C112 1.376(13)
C111 C116 1.413(13)
C111 C121 1.472(16)
C112 C113 1.388(13)
C112 H112 0.9500
C113 C114 1.391(13)
C114 C115 1.354(13)
C115 C116 1.400(14)
C115 H115 0.9500
C116 H116 0.9500
C121 C122 1.390(13)
C121 C126 1.425(14)
C122 C123 1.402(13)
C122 H122 0.9500
C123 C124 1.383(14)
C124 C125 1.331(14)
C125 C126 1.397(14)
C125 H125 0.9500
C126 H126 0.9500
